data_7200213
loop_
_publ_author_name
'MacKinnon, Craig D.'
'Parent, Shawna L. M.'
'Mawhinney, Robert C.'
'Assoud, Abdeljalil'
'Robertson, Craig M.'

_publ_section_title
;
 5,5&#x2032;-Dicyano-2,2&#x2032;-bithiophene and
 3,3&#x2032;-dicyanobiphenyl: off-axis rod-like ligands for silver(I)
;
_journal_issue 1
_journal_name_full CrystEngComm
_journal_page_first 160
_journal_paper_doi 10.1039/b810479d
_journal_volume 11
_journal_year 2009
_chemical_formula_sum 'C17.5 H16 Ag B F4 N2'
_chemical_formula_weight 449.00
_chemical_name_systematic
;
?
;
_space_group_IT_number 14
_symmetry_cell_setting monoclinic
_symmetry_space_group_name_Hall '-P 2ybc'
_symmetry_space_group_name_H-M 'P 1 21/c 1'
_atom_sites_solution_hydrogens geom
_atom_sites_solution_primary direct
_atom_sites_solution_secondary difmap
_audit_creation_method SHELXL-97
_cell_angle_alpha 90.00
_cell_angle_beta 108.114(3)
_cell_angle_gamma 90.00
_cell_formula_units_Z 4
_cell_length_a 8.8779(14)
_cell_length_b 14.465(2)
_cell_length_c 13.422(2)
_cell_measurement_temperature 200(2)
_cell_volume 1638.2(4)
_computing_structure_refinement 'SHELXL-97 (Sheldrick, 1997)'
_computing_structure_solution 'SHELXS-97 (Sheldrick, 1990)'
_diffrn_ambient_temperature 200(2)
_diffrn_measured_fraction_theta_full 0.997
_diffrn_measured_fraction_theta_max 0.997
_diffrn_radiation_monochromator graphite
_diffrn_radiation_source 'fine-focus sealed tube'
_diffrn_radiation_type MoK\a
_diffrn_radiation_wavelength 0.71073
_diffrn_reflns_av_R_equivalents 0.0199
_diffrn_reflns_av_sigmaI/netI 0.0200
_diffrn_reflns_limit_h_max 12
_diffrn_reflns_limit_h_min -12
_diffrn_reflns_limit_k_max 20
_diffrn_reflns_limit_k_min -20
_diffrn_reflns_limit_l_max 19
_diffrn_reflns_limit_l_min -19
_diffrn_reflns_number 18925
_diffrn_reflns_theta_full 30.56
_diffrn_reflns_theta_max 30.56
_diffrn_reflns_theta_min 2.79
_exptl_absorpt_coefficient_mu 1.275
_exptl_absorpt_correction_T_max 0.8517
_exptl_absorpt_correction_T_min 0.6164
_exptl_absorpt_correction_type empirical
_exptl_absorpt_process_details 'APEX II'
_exptl_crystal_colour Colourless
_exptl_crystal_density_diffrn 1.821
_exptl_crystal_density_method 'not measured'
_exptl_crystal_description Block
_exptl_crystal_F_000 892
_exptl_crystal_size_max 0.42
_exptl_crystal_size_mid 0.33
_exptl_crystal_size_min 0.13
_refine_diff_density_max 1.227
_refine_diff_density_min -0.928
_refine_diff_density_rms 0.076
_refine_ls_extinction_expression Fc^*^=kFc[1+0.001xFc^2^\l^3^/sin(2\q)]^-1/4^
_refine_ls_extinction_method none
_refine_ls_goodness_of_fit_ref 1.080
_refine_ls_hydrogen_treatment constr
_refine_ls_matrix_type full
_refine_ls_number_parameters 250
_refine_ls_number_reflns 5016
_refine_ls_number_restraints 6
_refine_ls_restrained_S_all 1.079
_refine_ls_R_factor_all 0.0425
_refine_ls_R_factor_gt 0.0384
_refine_ls_shift/su_max 0.001
_refine_ls_shift/su_mean 0.000
_refine_ls_structure_factor_coef Fsqd
_refine_ls_weighting_details 'calc w=1/[\s^2^(Fo^2^)+(0.0356P)^2^+1.8329P] where P=(Fo^2^+2Fc^2^)/3'
_refine_ls_weighting_scheme calc
_refine_ls_wR_factor_gt 0.0949
_refine_ls_wR_factor_ref 0.0979
_reflns_number_gt 4475
_reflns_number_total 5016
_reflns_threshold_expression >2sigma(I)
_cod_data_source_file b810479d.txt
_cod_data_source_block cdm13_0m
_cod_original_cell_volume 1638.1(4)
_cod_original_sg_symbol_H-M P2_1/c
_cod_original_formula_sum 'C17.50 H16 Ag B F4 N2'
_cod_database_code 7200213

loop_
_symmetry_equiv_pos_as_xyz
'x, y, z'
'-x, y+1/2, -z+1/2'
'-x, -y, -z'
'x, -y-1/2, z-1/2'

loop_
_atom_site_label
_atom_site_type_symbol
_atom_site_fract_x
_atom_site_fract_y
_atom_site_fract_z
_atom_site_U_iso_or_equiv
_atom_site_adp_type
_atom_site_occupancy
_atom_site_symmetry_multiplicity
_atom_site_calc_flag
_atom_site_refinement_flags
_atom_site_disorder_assembly
_atom_site_disorder_group
Ag1 Ag 0.39423(3) 0.025797(12) 0.087112(19) 0.05377(10) Uani 1 1 d . . .
B1 B 0.7538(3) 0.2295(2) 0.1789(2) 0.0433(6) Uani 1 1 d . . .
F1 F 0.90222(18) 0.20891(13) 0.24302(17) 0.0664(5) Uani 1 1 d . A .
F2 F 0.6729(2) 0.28122(14) 0.23116(17) 0.0672(5) Uani 1 1 d . A .
F3 F 0.6731(2) 0.14594(17) 0.1490(2) 0.0848(7) Uani 1 1 d . A .
F4A F 0.7775(13) 0.3164(10) 0.1171(8) 0.0785(12) Uani 0.287(8) 1 d PU A 1
F4B F 0.7624(5) 0.2664(4) 0.0889(3) 0.0785(12) Uani 0.713(8) 1 d PU A 2
N1 N 0.4980(2) -0.10637(12) 0.11314(16) 0.0356(4) Uani 1 1 d . . .
N2 N 0.3192(2) -0.83543(12) 0.07039(16) 0.0358(4) Uani 1 1 d . . .
C1 C 0.5286(2) -0.18300(14) 0.12452(16) 0.0301(4) Uani 1 1 d . . .
C2 C 0.5679(2) -0.27926(13) 0.14083(15) 0.0278(3) Uani 1 1 d . . .
C3 C 0.4465(2) -0.34426(13) 0.12187(16) 0.0279(3) Uani 1 1 d . . .
H3A H 0.3390 -0.3250 0.0956 0.034 Uiso 1 1 calc R . .
C4 C 0.4827(2) -0.43746(12) 0.14141(15) 0.0266(3) Uani 1 1 d . . .
C5 C 0.6422(2) -0.46332(13) 0.17928(17) 0.0311(4) Uani 1 1 d . . .
H5A H 0.6687 -0.5267 0.1933 0.037 Uiso 1 1 calc R . .
C6 C 0.7623(2) -0.39829(14) 0.19679(18) 0.0341(4) Uani 1 1 d . . .
H6A H 0.8698 -0.4176 0.2221 0.041 Uiso 1 1 calc R . .
C7 C 0.7269(2) -0.30542(14) 0.17778(17) 0.0310(4) Uani 1 1 d . . .
H7A H 0.8089 -0.2606 0.1896 0.037 Uiso 1 1 calc R . .
C8 C 0.3539(2) -0.50691(13) 0.12406(15) 0.0264(3) Uani 1 1 d . . .
C9 C 0.2053(3) -0.48304(14) 0.13177(18) 0.0341(4) Uani 1 1 d . . .
H9A H 0.1854 -0.4208 0.1464 0.041 Uiso 1 1 calc R . .
C10 C 0.0866(3) -0.54848(16) 0.1184(2) 0.0390(5) Uani 1 1 d . . .
H10A H -0.0142 -0.5302 0.1224 0.047 Uiso 1 1 calc R . .
C11 C 0.1133(3) -0.64025(15) 0.09937(18) 0.0355(4) Uani 1 1 d . . .
H11A H 0.0326 -0.6855 0.0911 0.043 Uiso 1 1 calc R . .
C12 C 0.2619(2) -0.66417(13) 0.09281(16) 0.0290(4) Uani 1 1 d . . .
C13 C 0.3808(2) -0.59881(13) 0.10327(15) 0.0274(3) Uani 1 1 d . . .
H13A H 0.4799 -0.6167 0.0963 0.033 Uiso 1 1 calc R . .
C14 C 0.2942(2) -0.75954(14) 0.07879(17) 0.0312(4) Uani 1 1 d . . .
C15 C 0.9150(3) 0.0545(2) 0.0245(2) 0.0479(6) Uani 1 1 d . . .
C16 C 0.9075(6) -0.0005(5) 0.1086(5) 0.0507(12) Uani 0.50 1 d P . .
C17 C 1.0056(4) 0.0876(3) -0.1281(3) 0.0670(9) Uani 1 1 d . . .
C18 C 0.9223(6) 0.1074(4) -0.0595(5) 0.0531(14) Uani 0.50 1 d P . .
C19 C 0.9955(6) 0.0329(4) -0.0419(4) 0.0455(11) Uani 0.50 1 d P . .

loop_
_atom_site_aniso_label
_atom_site_aniso_U_11
_atom_site_aniso_U_22
_atom_site_aniso_U_33
_atom_site_aniso_U_23
_atom_site_aniso_U_13
_atom_site_aniso_U_12
Ag1 0.07215(17) 0.02168(10) 0.07232(17) 0.00675(8) 0.02949(12) 0.01324(8)
B1 0.0270(10) 0.0561(17) 0.0464(14) 0.0079(12) 0.0108(10) 0.0065(10)
F1 0.0330(7) 0.0512(10) 0.0959(14) -0.0038(9) -0.0079(8) 0.0088(7)
F2 0.0588(10) 0.0646(12) 0.0897(14) 0.0026(10) 0.0398(10) 0.0147(9)
F3 0.0438(9) 0.0898(16) 0.1154(18) -0.0324(14) 0.0168(10) -0.0154(10)
F4A 0.0902(18) 0.090(3) 0.062(2) 0.028(2) 0.0341(16) -0.004(2)
F4B 0.0902(18) 0.090(3) 0.062(2) 0.028(2) 0.0341(16) -0.004(2)
N1 0.0391(9) 0.0212(8) 0.0464(10) 0.0006(7) 0.0132(8) 0.0016(6)
N2 0.0360(9) 0.0225(8) 0.0484(10) -0.0013(7) 0.0123(8) -0.0019(6)
C1 0.0321(9) 0.0227(8) 0.0356(9) -0.0007(7) 0.0105(7) 0.0009(7)
C2 0.0327(9) 0.0184(7) 0.0321(9) -0.0005(6) 0.0096(7) 0.0030(6)
C3 0.0296(8) 0.0197(8) 0.0331(9) -0.0001(7) 0.0076(7) 0.0040(6)
C4 0.0300(8) 0.0182(7) 0.0308(9) -0.0011(6) 0.0084(7) 0.0026(6)
C5 0.0326(9) 0.0202(8) 0.0384(10) -0.0003(7) 0.0078(8) 0.0051(7)
C6 0.0283(9) 0.0265(9) 0.0448(11) -0.0008(8) 0.0077(8) 0.0048(7)
C7 0.0309(9) 0.0240(8) 0.0375(10) -0.0020(7) 0.0099(7) -0.0004(7)
C8 0.0304(8) 0.0196(7) 0.0293(8) -0.0004(6) 0.0097(7) 0.0027(6)
C9 0.0364(10) 0.0243(9) 0.0444(11) -0.0033(8) 0.0163(9) 0.0046(7)
C10 0.0336(10) 0.0334(10) 0.0545(13) -0.0031(9) 0.0204(9) 0.0034(8)
C11 0.0346(10) 0.0286(9) 0.0455(11) -0.0008(8) 0.0158(8) -0.0024(8)
C12 0.0351(9) 0.0203(8) 0.0321(9) 0.0003(7) 0.0111(7) 0.0008(7)
C13 0.0306(8) 0.0201(8) 0.0319(9) 0.0001(6) 0.0101(7) 0.0027(6)
C14 0.0330(9) 0.0236(9) 0.0374(10) -0.0010(7) 0.0114(8) -0.0034(7)
C15 0.0359(11) 0.0434(13) 0.0572(15) -0.0123(11) 0.0040(10) -0.0043(10)
C16 0.040(2) 0.057(3) 0.054(3) -0.020(3) 0.013(2) -0.013(2)
C17 0.0667(19) 0.070(2) 0.0516(16) 0.0054(15) 0.0005(14) -0.0275(17)
C18 0.038(2) 0.032(2) 0.074(4) -0.006(2) -0.004(2) 0.0025(18)
C19 0.042(2) 0.043(3) 0.041(2) -0.0021(19) -0.0011(19) -0.016(2)

loop_
_atom_type_symbol
_atom_type_description
_atom_type_scat_dispersion_real
_atom_type_scat_dispersion_imag
_atom_type_scat_source
C C 0.0033 0.0016 'International Tables Vol C Tables 4.2.6.8 and 6.1.1.4'
H H 0.0000 0.0000 'International Tables Vol C Tables 4.2.6.8 and 6.1.1.4'
B B 0.0013 0.0007 'International Tables Vol C Tables 4.2.6.8 and 6.1.1.4'
N N 0.0061 0.0033 'International Tables Vol C Tables 4.2.6.8 and 6.1.1.4'
F F 0.0171 0.0103 'International Tables Vol C Tables 4.2.6.8 and 6.1.1.4'
Ag Ag -0.8971 1.1015 'International Tables Vol C Tables 4.2.6.8 and 6.1.1.4'

loop_
_geom_angle_atom_site_label_1
_geom_angle_atom_site_label_2
_geom_angle_atom_site_label_3
_geom_angle
_geom_angle_site_symmetry_1
_geom_angle_site_symmetry_3
_geom_angle_publ_flag
N1 Ag1 N2 172.79(7) . 1_565 ?
F4B B1 F1 109.9(3) . . ?
F4B B1 F2 115.3(3) . . ?
F1 B1 F2 110.6(3) . . ?
F4B B1 F3 104.7(4) . . ?
F1 B1 F3 107.5(2) . . ?
F2 B1 F3 108.4(2) . . ?
F4B B1 F4A 31.3(4) . . ?
F1 B1 F4A 104.4(5) . . ?
F2 B1 F4A 90.6(5) . . ?
F3 B1 F4A 133.4(5) . . ?
C1 N1 Ag1 168.37(18) . . ?
C14 N2 Ag1 168.25(19) . 1_545 ?
N1 C1 C2 179.0(2) . . ?
C3 C2 C7 121.47(17) . . ?
C3 C2 C1 119.30(17) . . ?
C7 C2 C1 119.22(18) . . ?
C4 C3 C2 119.93(17) . . ?
C3 C4 C5 118.43(17) . . ?
C3 C4 C8 120.27(17) . . ?
C5 C4 C8 121.28(16) . . ?
C6 C5 C4 121.25(18) . . ?
C7 C6 C5 120.56(18) . . ?
C6 C7 C2 118.36(18) . . ?
C13 C8 C9 118.32(18) . . ?
C13 C8 C4 120.34(17) . . ?
C9 C8 C4 121.30(17) . . ?
C10 C9 C8 121.26(19) . . ?
C11 C10 C9 120.7(2) . . ?
C10 C11 C12 117.98(19) . . ?
C13 C12 C11 121.92(18) . . ?
C13 C12 C14 119.36(18) . . ?
C11 C12 C14 118.68(18) . . ?
C12 C13 C8 119.76(18) . . ?
N2 C14 C12 178.0(2) . . ?
C19 C15 C18 54.3(3) . . ?
C19 C15 C16 124.9(4) . . ?
C18 C15 C16 179.0(4) . . ?
C19 C15 C19 62.2(4) . 3_755 ?
C18 C15 C19 116.5(4) . 3_755 ?
C16 C15 C19 62.8(4) . 3_755 ?
C15 C16 C17 118.7(4) . 3_755 ?
C15 C16 C19 61.0(3) . 3_755 ?
C17 C16 C19 57.7(3) 3_755 3_755 ?
C18 C17 C19 52.5(4) . . ?
C18 C17 C16 115.0(4) . 3_755 ?
C19 C17 C16 62.5(4) . 3_755 ?
C19 C18 C17 65.8(4) . . ?
C19 C18 C15 61.2(4) . . ?
C17 C18 C15 127.0(4) . . ?
C18 C19 C15 64.5(5) . . ?
C18 C19 C17 61.7(4) . . ?
C15 C19 C17 126.2(5) . . ?
C18 C19 C19 127.9(8) . 3_755 ?
C15 C19 C19 63.4(4) . 3_755 ?
C17 C19 C19 170.4(8) . 3_755 ?
C18 C19 C15 177.7(6) . 3_755 ?
C15 C19 C15 117.8(4) . 3_755 ?
C17 C19 C15 115.9(5) . 3_755 ?
C19 C19 C15 54.5(4) 3_755 3_755 ?
C18 C19 C16 121.5(6) . 3_755 ?
C15 C19 C16 174.0(5) . 3_755 ?
C17 C19 C16 59.7(4) . 3_755 ?
C19 C19 C16 110.7(7) 3_755 3_755 ?
C15 C19 C16 56.2(4) 3_755 3_755 ?

loop_
_geom_bond_atom_site_label_1
_geom_bond_atom_site_label_2
_geom_bond_distance
_geom_bond_site_symmetry_2
_geom_bond_publ_flag
Ag1 N1 2.1037(18) . ?
Ag1 N2 2.1048(18) 1_565 ?
B1 F4B 1.344(4) . ?
B1 F1 1.364(3) . ?
B1 F2 1.372(3) . ?
B1 F3 1.398(4) . ?
B1 F4A 1.556(11) . ?
N1 C1 1.140(3) . ?
N2 C14 1.132(3) . ?
N2 Ag1 2.1048(18) 1_545 ?
C1 C2 1.436(3) . ?
C2 C3 1.393(3) . ?
C2 C7 1.395(3) . ?
C3 C4 1.392(2) . ?
C4 C5 1.399(3) . ?
C4 C8 1.485(3) . ?
C5 C6 1.386(3) . ?
C6 C7 1.385(3) . ?
C8 C13 1.394(3) . ?
C8 C9 1.398(3) . ?
C9 C10 1.387(3) . ?
C10 C11 1.386(3) . ?
C11 C12 1.393(3) . ?
C12 C13 1.391(3) . ?
C12 C14 1.433(3) . ?
C15 C19 1.340(7) . ?
C15 C18 1.380(7) . ?
C15 C16 1.400(7) . ?
C15 C19 1.473(6) 3_755 ?
C16 C17 1.458(8) 3_755 ?
C16 C19 1.498(8) 3_755 ?
C17 C18 1.379(8) . ?
C17 C19 1.427(6) . ?
C17 C16 1.458(8) 3_755 ?
C18 C19 1.242(7) . ?
C19 C19 1.456(10) 3_755 ?
C19 C15 1.473(6) 3_755 ?
C19 C16 1.498(8) 3_755 ?
